data_9007338
loop_
_publ_author_name
'Skala, R.'
'Cisarova, I.'

_publ_section_title
;Crystal structure of meteoritic schreibersites: determination of absolute
 structure Sample: Sikhote-Alin
;
_journal_name_full 'Physics and Chemistry of Minerals'
_journal_page_first 721
_journal_page_last 732
_journal_paper_doi 10.1007/s00269-004-0435-6
_journal_volume 31
_journal_year 2005
_chemical_formula_sum 'Fe2.43 Ni0.57 P'
_chemical_name_mineral Schreibersite
_space_group_IT_number 82
_symmetry_space_group_name_Hall 'I -4'
_symmetry_space_group_name_H-M 'I -4'
_cell_angle_alpha 90
_cell_angle_beta 90
_cell_angle_gamma 90
_cell_length_a 9.0750
_cell_length_b 9.0750
_cell_length_c 4.4640
_cell_formula_units_Z 8
_cell_volume 367.636
_database_code_amcsd 0008931
_exptl_crystal_density_diffrn 7.232
_cod_original_cell_volume 367.635
_cod_original_formula_sum '(Fe2.43 Ni.57) P'
_cod_database_code 9007338

loop_
_space_group_symop_operation_xyz
x,y,z
1/2+x,1/2+y,1/2+z
y,-x,-z
1/2+y,1/2-x,1/2-z
-x,-y,z
1/2-x,1/2-y,1/2+z
-y,x,-z
1/2-y,1/2+x,1/2-z

loop_
_atom_site_aniso_label
_atom_site_aniso_U_11
_atom_site_aniso_U_22
_atom_site_aniso_U_33
_atom_site_aniso_U_12
_atom_site_aniso_U_13
_atom_site_aniso_U_23
Fe1 0.01270 0.01370 0.01710 0.00050 -0.00050 -0.00010
Ni1 0.01270 0.01370 0.01710 0.00050 -0.00050 -0.00010
Fe2 0.01220 0.01280 0.01610 0.00020 0.00030 -0.00040
Ni2 0.01220 0.01280 0.01610 0.00020 0.00030 -0.00040
Fe3 0.01410 0.01300 0.01680 0.00100 0.00030 -0.00020
Ni3 0.01410 0.01300 0.01680 0.00100 0.00030 -0.00020
P 0.01250 0.01330 0.01610 0.00080 0.00070 -0.00050

loop_
_atom_site_label
_atom_site_fract_x
_atom_site_fract_y
_atom_site_fract_z
_atom_site_occupancy
_atom_site_U_iso_or_equiv
Fe1 0.10711 0.92076 0.23080 0.98000 0.01450
Ni1 0.10711 0.92076 0.23080 0.02000 0.01450
Fe2 0.03225 0.63919 0.98340 0.93000 0.01370
Ni2 0.03225 0.63919 0.98340 0.07000 0.01370
Fe3 0.21901 0.82942 0.75160 0.52000 0.01460
Ni3 0.21901 0.82942 0.75160 0.48000 0.01460
P 0.04680 0.70780 0.48740 1.00000 0.01400

loop_
_cod_related_entry_id
_cod_related_entry_database
_cod_related_entry_code
1 AMCSD 0008931
